data_7124023
loop_
_publ_author_name
'Yang, Hai-Bo'
'Qin, Yi'
'Chen, Li-Jun'
'Zhang, Ying'
'Hu, Yi-Xiong'
'Jiang, Wei-Ling'
'Yin, Guang-Qiang'
'Tan, Hongwei'
'Li, Xiaopeng'
'Xu, Lin'

_publ_section_title
;
 Photoswitchable F\"orster resonance energy transfer (FRET) within a
 heterometallic Ir-Pt macrocycle
;
_journal_name_full 'Chemical Communications'
_journal_paper_doi 10.1039/C9CC05377H
_journal_year 2019
_chemical_formula_moiety 'C54 H38 Ir N6, F6 P'
_chemical_formula_sum 'C54 H38 F6 Ir N6 P'
_chemical_formula_weight 1108.07
_space_group_crystal_system monoclinic
_space_group_IT_number 14
_space_group_name_Hall '-P 2ybc'
_space_group_name_H-M_alt 'P 1 21/c 1'
_symmetry_space_group_name_Hall '-P 2ybc'
_symmetry_space_group_name_H-M 'P 1 21/c 1'
_atom_sites_solution_hydrogens geom
_atom_sites_solution_primary dual
_audit_creation_date 2019-01-24
_audit_creation_method
;
Olex2 1.2
(compiled 2018.05.29 svn.r3508 for OlexSys, GUI svn.r5506)
;
_audit_update_record
;
2019-06-04 deposited with the CCDC.    2019-08-19 downloaded from the CCDC.
;
_cell_angle_alpha 90
_cell_angle_beta 106.3360(10)
_cell_angle_gamma 90
_cell_formula_units_Z 4
_cell_length_a 14.3137(2)
_cell_length_b 25.3773(2)
_cell_length_c 14.51620(10)
_cell_measurement_reflns_used 47966
_cell_measurement_temperature 99.9(2)
_cell_measurement_theta_max 74.0910
_cell_measurement_theta_min 4.1810
_cell_volume 5060.03(9)
_computing_cell_refinement 'CrysAlisPro 1.171.39.32a (Rigaku OD, 2017)'
_computing_data_collection 'CrysAlisPro 1.171.39.32a (Rigaku OD, 2017)'
_computing_data_reduction 'CrysAlisPro 1.171.39.32a (Rigaku OD, 2017)'
_computing_molecular_graphics 'Olex2 (Dolomanov et al., 2009)'
_computing_publication_material 'Olex2 (Dolomanov et al., 2009)'
_computing_structure_refinement 'ShelXL (Sheldrick, 2015)'
_computing_structure_solution 'ShelXT (Sheldrick, 2015)'
_diffrn_ambient_environment N~2~
_diffrn_ambient_temperature 99.9(2)
_diffrn_detector 'CCD plate'
_diffrn_measured_fraction_theta_full 0.996
_diffrn_measured_fraction_theta_max 0.983
_diffrn_measurement_details
;
List of Runs (angles in degrees, time in seconds):

  # Type    Start    End  Width  t~exp~   \w     \q     \k     \f   Frames
#--------------------------------------------------------------------------
  1  \w    -18.00  81.00   1.00    1.00    --    0.00  38.00 -60.00   99
  2  \w    -29.00  17.00   1.00    1.00    --    0.00  77.00   0.00   46
  3  \w     26.00  89.00   1.00    1.00    --    0.00  57.00 120.00   63
  4  \w    -19.00  66.00   1.00    1.00    --    0.00  38.00-150.00   85
  5  \w    -79.00 -29.00   1.00    1.00    --    0.00 -57.00 -60.00   50
  6  \w    -16.00  22.00   1.00    1.00    --    0.00  38.00 -90.00   38
  7  \w     27.00  81.00   1.00    1.00    --    0.00  77.00   0.00   54
  8  \w    -21.00  18.00   1.00    1.00    --    0.00  57.00 120.00   39
  9  \w     27.00  66.00   1.00    1.00    --    0.00  38.00 -90.00   39
 10  \w     -9.00  18.00   1.00    1.00    --    0.00 -57.00 -60.00   27
 11  \w    -19.00  85.00   1.00    1.00    --    0.00  38.00   0.00  104
 12  \w    -19.00  72.00   1.00    1.00    --    0.00  38.00  90.00   91
 13  \w     67.00  94.00   1.00    1.00    --   95.80  73.00-150.84   27
 14  \w    110.00 161.00   1.00    1.00    --   95.80  69.00 -25.58   51
 15  \w     71.00  97.00   1.00    1.00    --   95.80  60.00-126.50   26
 16  \w     68.00 100.00   1.00    1.00    --   95.80  69.00 -25.58   32
 17  \w     67.00 184.00   1.00    1.00    --   95.80  72.00  62.61  117
 18  \w    116.00 183.00   1.00    1.00    --   95.80  58.00 104.62   67
 19  \w     69.00  96.00   1.00    1.00    --   95.80  65.00 -28.51   27
 20  \w    121.00 147.00   1.00    1.00    --   95.80  62.00 -83.37   26
 21  \w     70.00 107.00   1.00    1.00    --   95.80  62.00 -83.37   37
 22  \w     69.00 185.00   1.00    1.00    --   95.80  65.00 -59.15  116
 23  \w     64.00  90.00   1.00    1.00    --   95.80  80.00 132.00   26
 24  \w     66.00  92.00   1.00    1.00    --   95.80  75.00  -8.69   26
 25  \w    131.00 185.00   1.00    1.00    --   95.80  75.00  -8.69   54
 26  \w     63.00  89.00   1.00    1.00    --   95.80  81.00-169.96   26
 27  \w    160.00 185.00   1.00    1.00    --   95.80  81.00-169.96   25
 28  \w     50.00 127.00   1.00    1.00    --   95.80 -82.00 -90.00   77
 29  \w    153.00 185.00   1.00    1.00    --   95.80  61.00-120.00   32
 30  \w    157.00 182.00   1.00    1.00    --   95.80  79.00 160.38   25
 31  \w     64.00  90.00   1.00    1.00    --   95.80  79.00 160.38   26
 32  \w    130.00 156.00   1.00    1.00    --   95.80  68.00  60.87   26
 33  \w     71.00 112.00   1.00    1.00    --   95.80  58.00 104.62   41
 34  \w     63.00  89.00   1.00    1.00    --   95.80  82.00-150.00   26
 35  \w    127.00 184.00   1.00    1.00    --   95.80  75.00 -64.82   57
 36  \w    155.00 182.00   1.00    1.00    --   95.80  82.00 -30.00   27
 37  \w     63.00  89.00   1.00    1.00    --   95.80  82.00 -30.00   26
 38  \w    119.00 185.00   1.00    1.00    --   95.80  82.00-150.00   66
 39  \w     63.00  90.00   1.00    1.00    --   95.80  82.00  90.00   27
 40  \w     65.00  91.00   1.00    1.00    --   95.80  77.00 -90.00   26
 41  \w     65.00  92.00   1.00    1.00    --   95.80  77.00-180.00   27
 42  \w    145.00 172.00   1.00    1.00    --   95.80  77.00-180.00   27
 43  \w     63.00  89.00   1.00    1.00    --   95.80  82.00  60.00   26
 44  \w     91.00 116.00   1.00    1.00    --   95.80  82.00  60.00   25
 45  \w     65.00  91.00   1.00    1.00    --   95.80  77.00 150.00   26
 46  \w     63.00  89.00   1.00    1.00    --   95.80  82.00   0.00   26
 47  \w     65.00  91.00   1.00    1.00    --   95.80  77.00 -60.00   26
 48  \w    108.00 133.00   1.00    1.00    --   95.80  77.00 -60.00   25
 49  \w     66.00  92.00   1.00    1.00    --   95.80  75.00 -64.82   26
 50  \w     65.00  91.00   1.00    1.00    --   95.80  77.00  90.00   26
 51  \w     65.00  91.00   1.00    1.00    --   95.80  77.00  30.00   26
 52  \w     63.00  89.00   1.00    1.00    --   95.80  82.00-120.00   26
 53  \w     65.00  92.00   1.00    1.00    --   95.80  77.00 -30.00   27
 54  \w     63.00  89.00   1.00    1.00    --   95.80  82.00 -90.00   26
 55  \w    102.00 185.00   1.00    1.00    --   95.80  82.00 -90.00   83
 56  \w     59.00 128.00   1.00    1.00    --   95.80 -82.00 120.00   69
 57  \w     71.00  97.00   1.00    1.00    --   95.80  61.00-150.00   26
 58  \w     71.00  98.00   1.00    1.00    --   95.80  61.00-120.00   27
 59  \w     68.00  94.00   1.00    1.00    --   95.80  68.00  60.87   26
 60  \w     75.00 157.00   1.00    1.00    --   95.80  45.00-150.00   82
 61  \w     32.00 110.00   1.00    1.00    --   95.80 -61.00 -90.00   78
 62  \w     63.00  89.00   1.00    1.00    --   95.80  82.00  30.00   26
 63  \w     66.00  92.00   1.00    1.00    --   95.80  74.00-120.36   26
 64  \w    141.00 167.00   1.00    1.00    --   95.80  61.00  30.00   26
 65  \w     71.00 132.00   1.00    1.00    --   95.80  61.00  30.00   61
 66  \w     65.00  91.00   1.00    1.00    --   95.80  77.00 120.00   26
 67  \w     71.00  98.00   1.00    1.00    --   95.80  61.00 150.00   27
 68  \w     76.00 104.00   1.00    1.00    --   95.80  45.00 -90.00   28
 69  \w    135.00 161.00   1.00    1.00    --   95.80  45.00 -90.00   26
 70  \w     86.00 128.00   1.00    1.00    --   95.80 -82.00 -30.00   42
 71  \w     71.00 165.00   1.00    1.00    --   95.80  61.00   0.00   94
 72  \w     76.00 185.00   1.00    1.00    --   95.80  45.00 150.00  109
 73  \w     54.00 127.00   1.00    1.00    --   95.80 -82.00-180.00   73
 74  \w     70.00 183.00   1.00    1.00    --   95.80  64.00  38.46  113
 75  \w     63.00  90.00   1.00    1.00    --   95.80  82.00 -60.00   27
 76  \w     63.00 118.00   1.00    1.00    --   95.80 -82.00  60.00   55
 77  \w    112.00 179.00   1.00    1.00    --   95.80  60.00-126.50   67
 78  \w     74.00 164.00   1.00    1.00    --   95.80  48.00 179.59   90
 79  \w    123.00 162.00   1.00    1.00    --   95.80  58.00 124.65   39
 80  \w     65.00  91.00   1.00    1.00    --   95.80  77.00   0.00   26
 81  \w    159.00 184.00   1.00    1.00    --   95.80  77.00   0.00   25
 82  \w     71.00  97.00   1.00    1.00    --   95.80  58.00 124.65   26
;
_diffrn_measurement_device 'four-circle diffractometer'
_diffrn_measurement_device_type 'XtaLAB AFC12 (RINC): Kappa dual home/near'
_diffrn_measurement_method '\w scans'
_diffrn_orient_matrix_type 'CrysAlisPro convention (1999,Acta A55,543-557)'
_diffrn_orient_matrix_UB_11 -0.0115643000
_diffrn_orient_matrix_UB_12 0.0504047000
_diffrn_orient_matrix_UB_13 -0.0612397000
_diffrn_orient_matrix_UB_21 -0.0235213000
_diffrn_orient_matrix_UB_22 -0.0337218000
_diffrn_orient_matrix_UB_23 -0.0918322000
_diffrn_orient_matrix_UB_31 -0.1091623000
_diffrn_orient_matrix_UB_32 0.0019413000
_diffrn_orient_matrix_UB_33 -0.0056309000
_diffrn_radiation_monochromator graphite
_diffrn_radiation_probe x-ray
_diffrn_radiation_type CuK\a
_diffrn_radiation_wavelength 1.54184
_diffrn_reflns_av_R_equivalents 0.0826
_diffrn_reflns_av_unetI/netI 0.0329
_diffrn_reflns_Laue_measured_fraction_full 0.996
_diffrn_reflns_Laue_measured_fraction_max 0.983
_diffrn_reflns_limit_h_max 16
_diffrn_reflns_limit_h_min -17
_diffrn_reflns_limit_k_max 31
_diffrn_reflns_limit_k_min -31
_diffrn_reflns_limit_l_max 18
_diffrn_reflns_limit_l_min -18
_diffrn_reflns_number 134662
_diffrn_reflns_point_group_measured_fraction_full 0.996
_diffrn_reflns_point_group_measured_fraction_max 0.983
_diffrn_reflns_theta_full 67.684
_diffrn_reflns_theta_max 74.702
_diffrn_reflns_theta_min 3.659
_diffrn_source 'fine-focus sealed X-ray tube'
_diffrn_source_type 'Enhance (Cu) X-ray Source'
_exptl_absorpt_coefficient_mu 5.943
_exptl_absorpt_correction_T_max 1.00000
_exptl_absorpt_correction_T_min 0.02790
_exptl_absorpt_correction_type multi-scan
_exptl_absorpt_process_details
;
CrysAlisPro 1.171.39.32a (Rigaku Oxford Diffraction, 2017)
Empirical absorption correction using spherical harmonics,
 implemented in SCALE3 ABSPACK scaling algorithm.
;
_exptl_crystal_colour 'clear light yellow'
_exptl_crystal_colour_lustre clear
_exptl_crystal_colour_modifier light
_exptl_crystal_colour_primary yellow
_exptl_crystal_density_diffrn 1.455
_exptl_crystal_description block
_exptl_crystal_F_000 2200
_exptl_crystal_size_max 0.48
_exptl_crystal_size_mid 0.36
_exptl_crystal_size_min 0.32
_refine_diff_density_max 1.880
_refine_diff_density_min -1.464
_refine_diff_density_rms 0.135
_refine_ls_extinction_method none
_refine_ls_goodness_of_fit_ref 1.114
_refine_ls_hydrogen_treatment constr
_refine_ls_matrix_type full
_refine_ls_number_parameters 613
_refine_ls_number_reflns 10215
_refine_ls_number_restraints 0
_refine_ls_restrained_S_all 1.114
_refine_ls_R_factor_all 0.0681
_refine_ls_R_factor_gt 0.0641
_refine_ls_shift/su_max 0.001
_refine_ls_shift/su_mean 0.000
_refine_ls_structure_factor_coef Fsqd
_refine_ls_weighting_details 'w=1/[\s^2^(Fo^2^)+(0.0488P)^2^+40.1061P] where P=(Fo^2^+2Fc^2^)/3'
_refine_ls_weighting_scheme calc
_refine_ls_wR_factor_gt 0.1497
_refine_ls_wR_factor_ref 0.1522
_reflns_Friedel_coverage 0.000
_reflns_number_gt 9449
_reflns_number_total 10215
_reflns_threshold_expression 'I > 2\s(I)'
_cod_data_source_file c9cc05377h2.cif
_cod_data_source_block exp_657
_cod_database_code 7124023
_shelx_shelxl_version_number 2016/6
_shelx_space_group_comment
;
The symmetry employed for this shelxl refinement is uniquely defined
by the following loop, which should always be used as a source of
symmetry information in preference to the above space-group names.
They are only intended as comments.
;
_reflns_odcompleteness_completeness 99.69
_reflns_odcompleteness_iscentric 1
_reflns_odcompleteness_theta 66.97
_olex2_refinement_description
;
1. Fixed Uiso
 At 1.2 times of:
  All C(H) groups
2.a Aromatic/amide H refined with riding coordinates:
 C2(H2), C3(H3), C4(H4), C5(H5), C8(H8), C9(H9), C10(H10), C11(H11), C12(H12),
 C13(H13), C14(H14), C15(H15), C18(H18), C19(H19), C20(H20), C21(H21), C23(H23),
  C24(H24), C26(H26), C29(H29), C30(H30), C32(H32), C33(H33), C35(H35),
 C36(H36), C37(H37), C38(H38), C39(H39), C40(H40), C42(H42), C45(H45), C46(H46),
  C48(H48), C49(H49), C51(H51), C52(H52), C53(H53), C54(H54)
;
_olex2_submission_special_instructions 'No special instructions were received'
_oxdiff_exptl_absorpt_empirical_details
;
Empirical correction (ABSPACK) includes:
- Absorption correction using spherical harmonics
- Frame scaling
;
_oxdiff_exptl_absorpt_empirical_full_max 25.279
_oxdiff_exptl_absorpt_empirical_full_min 0.406

loop_
_space_group_symop_operation_xyz
'x, y, z'
'-x, y+1/2, -z+1/2'
'-x, -y, -z'
'x, -y-1/2, z-1/2'

loop_
_atom_site_label
_atom_site_type_symbol
_atom_site_fract_x
_atom_site_fract_y
_atom_site_fract_z
_atom_site_U_iso_or_equiv
_atom_site_adp_type
_atom_site_occupancy
_atom_site_site_symmetry_order
_atom_site_calc_flag
_atom_site_refinement_flags_posn
Ir1 Ir 0.69149(2) 0.64128(2) 0.87405(2) 0.03604(11) Uani 1 1 d .
N1 N 0.6754(4) 0.5691(2) 0.9307(4) 0.0389(13) Uani 1 1 d .
N2 N 0.7009(4) 0.7178(2) 0.8283(4) 0.0424(15) Uani 1 1 d .
N3 N 0.7756(4) 0.6048(2) 0.7902(3) 0.0309(11) Uani 1 1 d .
N4 N 0.5879(4) 0.6279(2) 0.7380(3) 0.0319(11) Uani 1 1 d .
N5 N 1.1128(6) 0.3178(3) 0.3711(5) 0.0599(18) Uani 1 1 d .
N6 N 0.0818(6) 0.5738(3) -0.0155(5) 0.072(2) Uani 1 1 d .
C1 C 0.8001(6) 0.6458(3) 0.9995(4) 0.0433(17) Uani 1 1 d .
C2 C 0.8655(6) 0.6864(3) 1.0304(5) 0.051(2) Uani 1 1 d .
H2 H 0.860094 0.717255 0.994616 0.061 Uiso 1 1 calc R
C3 C 0.9400(7) 0.6809(4) 1.1161(6) 0.070(3) Uani 1 1 d .
H3 H 0.984967 0.708018 1.135794 0.084 Uiso 1 1 calc R
C4 C 0.9484(8) 0.6367(4) 1.1717(6) 0.080(3) Uani 1 1 d .
H4 H 0.998086 0.634093 1.228723 0.097 Uiso 1 1 calc R
C5 C 0.8829(7) 0.5959(3) 1.1428(5) 0.061(2) Uani 1 1 d .
H5 H 0.888325 0.565614 1.180172 0.073 Uiso 1 1 calc R
C6 C 0.8085(6) 0.6003(3) 1.0574(5) 0.0469(18) Uani 1 1 d .
C7 C 0.7365(6) 0.5591(3) 1.0196(4) 0.0430(17) Uani 1 1 d .
C8 C 0.7238(7) 0.5127(3) 1.0676(5) 0.054(2) Uani 1 1 d .
H8 H 0.763603 0.505885 1.129122 0.065 Uiso 1 1 calc R
C9 C 0.6520(7) 0.4772(3) 1.0232(6) 0.062(2) Uani 1 1 d .
H9 H 0.644307 0.446236 1.054445 0.074 Uiso 1 1 calc R
C10 C 0.5923(7) 0.4875(3) 0.9333(5) 0.054(2) Uani 1 1 d .
H10 H 0.543397 0.464021 0.903089 0.065 Uiso 1 1 calc R
C11 C 0.6065(6) 0.5338(3) 0.8886(5) 0.0445(17) Uani 1 1 d .
H11 H 0.566884 0.540823 0.827105 0.053 Uiso 1 1 calc R
C12 C 0.7469(6) 0.7325(3) 0.7650(5) 0.0473(18) Uani 1 1 d .
H12 H 0.782665 0.707587 0.742229 0.057 Uiso 1 1 calc R
C13 C 0.7433(7) 0.7835(3) 0.7321(6) 0.063(2) Uani 1 1 d .
H13 H 0.776611 0.792804 0.688041 0.075 Uiso 1 1 calc R
C14 C 0.6904(8) 0.8206(4) 0.7647(7) 0.076(3) Uani 1 1 d .
H14 H 0.688579 0.855270 0.743682 0.091 Uiso 1 1 calc R
C15 C 0.6410(8) 0.8063(3) 0.8271(7) 0.073(3) Uani 1 1 d .
H15 H 0.603385 0.831001 0.847902 0.088 Uiso 1 1 calc R
C16 C 0.6463(6) 0.7536(3) 0.8614(5) 0.054(2) Uani 1 1 d .
C17 C 0.5935(6) 0.7317(3) 0.9282(5) 0.053(2) Uani 1 1 d .
C18 C 0.5399(8) 0.7617(4) 0.9723(7) 0.078(3) Uani 1 1 d .
H18 H 0.533914 0.797836 0.961238 0.094 Uiso 1 1 calc R
C19 C 0.4948(9) 0.7381(5) 1.0333(8) 0.099(5) Uani 1 1 d .
H19 H 0.460199 0.758516 1.065639 0.119 Uiso 1 1 calc R
C20 C 0.5002(7) 0.6847(5) 1.0471(6) 0.078(3) Uani 1 1 d .
H20 H 0.466058 0.668977 1.085591 0.094 Uiso 1 1 calc R
C21 C 0.5560(7) 0.6539(4) 1.0043(5) 0.058(2) Uani 1 1 d .
H21 H 0.560173 0.617769 1.015750 0.070 Uiso 1 1 calc R
C22 C 0.6066(6) 0.6764(3) 0.9437(5) 0.052(2) Uani 1 1 d .
C23 C 0.8683(5) 0.5920(3) 0.8229(5) 0.0401(16) Uani 1 1 d .
H23 H 0.903401 0.605082 0.882430 0.048 Uiso 1 1 calc R
C24 C 0.9162(5) 0.5602(3) 0.7734(4) 0.0390(15) Uani 1 1 d .
H24 H 0.982315 0.553239 0.798196 0.047 Uiso 1 1 calc R
C25 C 0.8633(5) 0.5387(2) 0.6851(4) 0.0339(14) Uani 1 1 d .
C26 C 0.7660(5) 0.5543(2) 0.6489(4) 0.0347(14) Uani 1 1 d .
H26 H 0.729513 0.542236 0.589133 0.042 Uiso 1 1 calc R
C27 C 0.7236(5) 0.5874(2) 0.7011(4) 0.0303(13) Uani 1 1 d .
C28 C 0.9063(5) 0.4989(3) 0.6350(4) 0.0358(14) Uani 1 1 d .
C29 C 1.0062(5) 0.4975(3) 0.6453(4) 0.0377(15) Uani 1 1 d .
H29 H 1.046386 0.522044 0.684901 0.045 Uiso 1 1 calc R
C30 C 1.0475(6) 0.4603(3) 0.5980(5) 0.0434(17) Uani 1 1 d .
H30 H 1.114275 0.460667 0.605915 0.052 Uiso 1 1 calc R
C31 C 0.9891(5) 0.4225(3) 0.5386(5) 0.0405(15) Uani 1 1 d .
C32 C 0.8900(6) 0.4235(3) 0.5296(5) 0.0470(18) Uani 1 1 d .
H32 H 0.849853 0.398688 0.490710 0.056 Uiso 1 1 calc R
C33 C 0.8493(5) 0.4606(3) 0.5769(5) 0.0417(16) Uani 1 1 d .
H33 H 0.782668 0.459765 0.569793 0.050 Uiso 1 1 calc R
C34 C 1.0302(6) 0.3851(3) 0.4824(5) 0.0431(16) Uani 1 1 d .
C35 C 1.1288(6) 0.3709(3) 0.5105(6) 0.0439(16) Uani 1 1 d .
H35 H 1.169574 0.383743 0.567788 0.053 Uiso 1 1 calc R
C36 C 1.1657(7) 0.3381(3) 0.4535(6) 0.0509(19) Uani 1 1 d .
H36 H 1.231517 0.329592 0.474059 0.061 Uiso 1 1 calc R
C37 C 1.0192(8) 0.3318(4) 0.3425(7) 0.074(3) Uani 1 1 d .
H37 H 0.981190 0.319184 0.283755 0.089 Uiso 1 1 calc R
C38 C 0.9744(7) 0.3645(3) 0.3960(7) 0.061(2) Uani 1 1 d .
H38 H 0.908370 0.372173 0.373670 0.073 Uiso 1 1 calc R
C39 C 0.4950(5) 0.6437(3) 0.7158(5) 0.0407(16) Uani 1 1 d .
H39 H 0.472474 0.659789 0.763009 0.049 Uiso 1 1 calc R
C40 C 0.4309(5) 0.6371(3) 0.6247(5) 0.0415(16) Uani 1 1 d .
H40 H 0.366146 0.647318 0.611916 0.050 Uiso 1 1 calc R
C41 C 0.4655(5) 0.6147(2) 0.5531(4) 0.0332(13) Uani 1 1 d .
C42 C 0.5618(5) 0.5981(2) 0.5766(4) 0.0311(13) Uani 1 1 d .
H42 H 0.586243 0.582631 0.530080 0.037 Uiso 1 1 calc R
C43 C 0.6218(5) 0.6046(2) 0.6696(4) 0.0304(13) Uani 1 1 d .
C44 C 0.4001(5) 0.6088(2) 0.4540(4) 0.0346(14) Uani 1 1 d .
C45 C 0.3256(6) 0.6447(3) 0.4168(5) 0.052(2) Uani 1 1 d .
H45 H 0.316439 0.672986 0.454156 0.063 Uiso 1 1 calc R
C46 C 0.2647(7) 0.6386(3) 0.3241(6) 0.064(3) Uani 1 1 d .
H46 H 0.214372 0.662456 0.300656 0.077 Uiso 1 1 calc R
C47 C 0.2777(5) 0.5975(3) 0.2658(5) 0.0452(18) Uani 1 1 d .
C48 C 0.3522(5) 0.5614(2) 0.3036(4) 0.0350(14) Uani 1 1 d .
H48 H 0.361232 0.533174 0.266127 0.042 Uiso 1 1 calc R
C49 C 0.4133(5) 0.5670(2) 0.3967(4) 0.0353(14) Uani 1 1 d .
H49 H 0.463008 0.542760 0.420539 0.042 Uiso 1 1 calc R
C50 C 0.2123(6) 0.5898(3) 0.1686(5) 0.052(2) Uani 1 1 d .
C51 C 0.1749(9) 0.6314(4) 0.1083(7) 0.095(5) Uani 1 1 d .
H51 H 0.191788 0.665770 0.128400 0.114 Uiso 1 1 calc R
C52 C 0.1120(10) 0.6222(4) 0.0175(7) 0.103(5) Uani 1 1 d .
H52 H 0.089655 0.650906 -0.022364 0.124 Uiso 1 1 calc R
C53 C 0.1182(6) 0.5344(4) 0.0417(5) 0.054(2) Uani 1 1 d .
H53 H 0.099203 0.500396 0.020732 0.065 Uiso 1 1 calc R
C54 C 0.1841(6) 0.5408(3) 0.1326(5) 0.0506(19) Uani 1 1 d .
H54 H 0.208975 0.511163 0.169018 0.061 Uiso 1 1 calc R
P1 P 0.35914(16) 0.48620(11) 0.68663(14) 0.0597(6) Uani 1 1 d .
F1 F 0.3359(5) 0.4516(2) 0.5919(3) 0.0804(17) Uani 1 1 d .
F2 F 0.2906(5) 0.5311(3) 0.6294(4) 0.103(2) Uani 1 1 d .
F3 F 0.4502(4) 0.51215(18) 0.6615(4) 0.0585(12) Uani 1 1 d .
F4 F 0.3831(4) 0.5221(3) 0.7803(4) 0.0864(19) Uani 1 1 d .
F5 F 0.4280(4) 0.4412(2) 0.7438(4) 0.0860(19) Uani 1 1 d .
F6 F 0.2719(4) 0.4576(3) 0.7146(4) 0.093(2) Uani 1 1 d .

loop_
_atom_site_aniso_label
_atom_site_aniso_U_11
_atom_site_aniso_U_22
_atom_site_aniso_U_33
_atom_site_aniso_U_23
_atom_site_aniso_U_13
_atom_site_aniso_U_12
Ir1 0.04554(19) 0.03275(16) 0.01973(14) -0.00697(10) -0.00737(11) 0.00813(12)
N1 0.044(3) 0.047(3) 0.021(2) -0.004(2) 0.000(2) 0.010(3)
N2 0.045(3) 0.033(3) 0.028(3) -0.009(2) -0.022(2) 0.007(2)
N3 0.034(3) 0.033(3) 0.017(2) -0.0027(19) -0.0062(19) 0.005(2)
N4 0.033(3) 0.035(3) 0.020(2) -0.0032(19) -0.005(2) 0.006(2)
N5 0.069(5) 0.043(4) 0.067(5) -0.007(3) 0.018(4) 0.013(3)
N6 0.067(5) 0.074(5) 0.044(4) -0.019(4) -0.036(3) 0.026(4)
C1 0.052(4) 0.044(4) 0.019(3) -0.008(3) -0.015(3) 0.012(3)
C2 0.056(5) 0.044(4) 0.031(3) -0.012(3) -0.022(3) 0.001(3)
C3 0.080(7) 0.058(5) 0.045(5) -0.009(4) -0.027(4) -0.001(5)
C4 0.096(8) 0.071(6) 0.037(4) -0.007(4) -0.042(5) 0.006(5)
C5 0.077(6) 0.056(5) 0.029(4) -0.003(3) -0.019(4) 0.008(4)
C6 0.057(5) 0.049(4) 0.022(3) -0.003(3) -0.010(3) 0.016(3)
C7 0.056(5) 0.047(4) 0.019(3) -0.001(3) 0.000(3) 0.010(3)
C8 0.074(6) 0.059(5) 0.021(3) 0.003(3) 0.000(3) 0.010(4)
C9 0.092(7) 0.052(5) 0.043(4) 0.006(4) 0.023(4) -0.003(5)
C10 0.068(6) 0.055(5) 0.037(4) -0.001(3) 0.011(4) -0.007(4)
C11 0.061(5) 0.042(4) 0.025(3) -0.003(3) 0.003(3) -0.003(3)
C12 0.058(5) 0.039(4) 0.031(3) 0.003(3) -0.010(3) 0.001(3)
C13 0.073(6) 0.048(5) 0.045(4) 0.006(4) -0.019(4) -0.010(4)
C14 0.103(8) 0.040(4) 0.053(5) 0.003(4) -0.029(5) -0.001(5)
C15 0.088(7) 0.045(5) 0.058(5) -0.016(4) -0.025(5) 0.024(5)
C16 0.066(5) 0.037(4) 0.036(4) -0.014(3) -0.025(4) 0.013(3)
C17 0.059(5) 0.052(4) 0.035(4) -0.016(3) -0.010(3) 0.031(4)
C18 0.091(8) 0.079(7) 0.053(5) -0.018(5) 0.003(5) 0.040(6)
C19 0.102(9) 0.122(10) 0.061(6) -0.034(7) 0.003(6) 0.069(8)
C20 0.068(6) 0.119(9) 0.042(5) -0.019(5) 0.007(4) 0.036(6)
C21 0.065(5) 0.073(6) 0.030(4) -0.009(4) 0.003(4) 0.018(4)
C22 0.056(5) 0.049(4) 0.030(3) -0.004(3) -0.022(3) 0.010(4)
C23 0.045(4) 0.038(3) 0.028(3) -0.007(3) -0.006(3) 0.009(3)
C24 0.040(4) 0.037(3) 0.028(3) -0.004(3) -0.010(3) 0.009(3)
C25 0.037(3) 0.031(3) 0.026(3) -0.003(2) -0.004(3) 0.007(3)
C26 0.042(4) 0.031(3) 0.022(3) -0.003(2) -0.004(3) 0.004(3)
C27 0.042(4) 0.027(3) 0.017(3) -0.005(2) 0.000(2) 0.002(2)
C28 0.039(4) 0.034(3) 0.026(3) -0.003(2) -0.004(3) 0.013(3)
C29 0.035(4) 0.037(3) 0.028(3) -0.005(3) -0.011(3) 0.008(3)
C30 0.046(4) 0.039(4) 0.036(3) -0.001(3) -0.003(3) 0.017(3)
C31 0.044(4) 0.039(4) 0.032(3) -0.001(3) 0.000(3) 0.015(3)
C32 0.054(5) 0.039(4) 0.041(4) -0.013(3) 0.001(3) 0.008(3)
C33 0.037(4) 0.045(4) 0.034(3) -0.008(3) -0.005(3) 0.009(3)
C34 0.051(4) 0.033(3) 0.042(4) 0.000(3) 0.008(3) 0.011(3)
C35 0.048(4) 0.035(3) 0.047(4) 0.009(3) 0.011(3) 0.006(3)
C36 0.062(5) 0.033(4) 0.058(5) 0.009(3) 0.018(4) 0.014(3)
C37 0.091(8) 0.060(6) 0.061(6) -0.027(5) 0.004(5) 0.016(5)
C38 0.059(5) 0.053(5) 0.061(5) -0.023(4) 0.003(4) 0.012(4)
C39 0.040(4) 0.045(4) 0.030(3) -0.011(3) -0.002(3) 0.005(3)
C40 0.032(3) 0.047(4) 0.032(3) -0.008(3) -0.012(3) 0.007(3)
C41 0.034(3) 0.030(3) 0.026(3) -0.005(2) -0.007(2) 0.001(2)
C42 0.036(3) 0.025(3) 0.025(3) -0.004(2) -0.004(2) -0.001(2)
C43 0.040(4) 0.027(3) 0.019(3) -0.005(2) -0.001(2) 0.001(2)
C44 0.032(3) 0.035(3) 0.026(3) -0.008(2) -0.009(2) -0.001(3)
C45 0.055(5) 0.044(4) 0.039(4) -0.013(3) -0.019(3) 0.021(3)
C46 0.075(6) 0.049(4) 0.042(4) -0.016(3) -0.026(4) 0.031(4)
C47 0.046(4) 0.040(4) 0.033(3) -0.009(3) -0.015(3) 0.009(3)
C48 0.032(3) 0.034(3) 0.028(3) -0.008(2) -0.011(2) 0.002(3)
C49 0.035(3) 0.034(3) 0.026(3) -0.005(2) -0.008(3) 0.007(3)
C50 0.054(5) 0.052(4) 0.032(4) -0.008(3) -0.017(3) 0.020(4)
C51 0.128(10) 0.050(5) 0.056(6) -0.011(4) -0.057(6) 0.035(6)
C52 0.135(10) 0.067(6) 0.059(6) -0.015(5) -0.051(6) 0.048(7)
C53 0.040(4) 0.068(5) 0.039(4) -0.019(4) -0.016(3) 0.005(4)
C54 0.045(4) 0.064(5) 0.029(3) -0.012(3) -0.012(3) 0.009(4)
P1 0.0499(12) 0.0928(17) 0.0309(9) -0.0087(10) 0.0023(8) -0.0215(11)
F1 0.099(4) 0.100(4) 0.038(3) -0.018(3) 0.011(3) -0.032(3)
F2 0.094(5) 0.125(6) 0.069(4) -0.027(4) -0.010(3) 0.033(4)
F3 0.065(3) 0.049(3) 0.065(3) -0.007(2) 0.024(2) -0.009(2)
F4 0.069(4) 0.141(6) 0.049(3) -0.039(3) 0.017(3) -0.032(4)
F5 0.087(4) 0.080(4) 0.069(3) 0.016(3) -0.016(3) -0.035(3)
F6 0.080(4) 0.149(6) 0.048(3) -0.017(3) 0.015(3) -0.048(4)

loop_
_atom_type_symbol
_atom_type_description
_atom_type_scat_dispersion_real
_atom_type_scat_dispersion_imag
_atom_type_scat_source
C C 0.0181 0.0091 'International Tables Vol C Tables 4.2.6.8 and 6.1.1.4'
H H 0.0000 0.0000 'International Tables Vol C Tables 4.2.6.8 and 6.1.1.4'
F F 0.0727 0.0534 'International Tables Vol C Tables 4.2.6.8 and 6.1.1.4'
Ir Ir -4.7710 6.5667 'International Tables Vol C Tables 4.2.6.8 and 6.1.1.4'
N N 0.0311 0.0180 'International Tables Vol C Tables 4.2.6.8 and 6.1.1.4'
P P 0.2955 0.4335 'International Tables Vol C Tables 4.2.6.8 and 6.1.1.4'

loop_
_geom_angle_atom_site_label_1
_geom_angle_atom_site_label_2
_geom_angle_atom_site_label_3
_geom_angle
N1 Ir1 N2 173.5(2)
N1 Ir1 N3 89.2(2)
N1 Ir1 N4 95.9(2)
N2 Ir1 N3 97.2(2)
N2 Ir1 N4 86.73(19)
N4 Ir1 N3 76.21(19)
C1 Ir1 N1 80.5(3)
C1 Ir1 N2 97.6(2)
C1 Ir1 N3 97.0(2)
C1 Ir1 N4 172.4(2)
C22 Ir1 N1 92.5(3)
C22 Ir1 N2 81.2(3)
C22 Ir1 N3 176.1(2)
C22 Ir1 N4 100.1(2)
C22 Ir1 C1 86.7(3)
C7 N1 Ir1 115.5(5)
C11 N1 Ir1 124.3(4)
C11 N1 C7 120.1(6)
C12 N2 Ir1 125.1(5)
C12 N2 C16 120.1(7)
C16 N2 Ir1 114.5(6)
C23 N3 Ir1 124.8(4)
C23 N3 C27 119.0(5)
C27 N3 Ir1 115.6(4)
C39 N4 Ir1 124.0(4)
C39 N4 C43 119.3(5)
C43 N4 Ir1 116.6(4)
C36 N5 C37 116.5(7)
C53 N6 C52 116.2(7)
C2 C1 Ir1 127.5(5)
C2 C1 C6 118.8(6)
C6 C1 Ir1 113.7(5)
C1 C2 H2 120.3
C1 C2 C3 119.4(8)
C3 C2 H2 120.3
C2 C3 H3 119.2
C4 C3 C2 121.7(9)
C4 C3 H3 119.2
C3 C4 H4 120.1
C3 C4 C5 119.9(7)
C5 C4 H4 120.1
C4 C5 H5 120.3
C4 C5 C6 119.5(8)
C6 C5 H5 120.3
C1 C6 C7 115.4(6)
C5 C6 C1 120.8(8)
C5 C6 C7 123.8(7)
N1 C7 C6 114.8(6)
N1 C7 C8 119.1(7)
C8 C7 C6 126.1(6)
C7 C8 H8 120.1
C9 C8 C7 119.8(7)
C9 C8 H8 120.1
C8 C9 H9 119.9
C10 C9 C8 120.3(8)
C10 C9 H9 119.9
C9 C10 H10 120.9
C9 C10 C11 118.3(8)
C11 C10 H10 120.9
N1 C11 C10 122.5(7)
N1 C11 H11 118.8
C10 C11 H11 118.8
N2 C12 H12 119.1
N2 C12 C13 121.8(8)
C13 C12 H12 119.1
C12 C13 H13 120.1
C14 C13 C12 119.8(10)
C14 C13 H13 120.1
C13 C14 H14 120.2
C15 C14 C13 119.5(9)
C15 C14 H14 120.2
C14 C15 H15 119.9
C14 C15 C16 120.1(9)
C16 C15 H15 119.9
N2 C16 C15 118.7(9)
N2 C16 C17 115.1(6)
C15 C16 C17 126.2(8)
C18 C17 C16 123.5(9)
C18 C17 C22 122.9(10)
C22 C17 C16 113.6(7)
C17 C18 H18 120.4
C17 C18 C19 119.2(10)
C19 C18 H18 120.4
C18 C19 H19 119.7
C20 C19 C18 120.6(9)
C20 C19 H19 119.7
C19 C20 H20 119.6
C19 C20 C21 120.7(12)
C21 C20 H20 119.6
C20 C21 H21 119.5
C20 C21 C22 120.9(10)
C22 C21 H21 119.5
C17 C22 Ir1 115.6(7)
C21 C22 Ir1 128.9(6)
C21 C22 C17 115.5(8)
N3 C23 H23 118.2
N3 C23 C24 123.5(6)
C24 C23 H23 118.2
C23 C24 H24 120.6
C23 C24 C25 118.9(6)
C25 C24 H24 120.6
C24 C25 C26 117.2(6)
C24 C25 C28 121.6(6)
C26 C25 C28 121.2(5)
C25 C26 H26 119.6
C27 C26 C25 120.7(5)
C27 C26 H26 119.6
N3 C27 C26 120.5(6)
N3 C27 C43 115.2(5)
C26 C27 C43 124.2(5)
C29 C28 C25 121.5(6)
C33 C28 C25 121.4(6)
C33 C28 C29 117.0(6)
C28 C29 H29 119.0
C30 C29 C28 122.0(6)
C30 C29 H29 119.0
C29 C30 H30 119.8
C29 C30 C31 120.3(7)
C31 C30 H30 119.8
C30 C31 C34 121.3(7)
C32 C31 C30 117.6(6)
C32 C31 C34 121.0(6)
C31 C32 H32 119.1
C33 C32 C31 121.8(7)
C33 C32 H32 119.1
C28 C33 H33 119.4
C32 C33 C28 121.2(7)
C32 C33 H33 119.4
C35 C34 C31 121.9(7)
C38 C34 C31 121.6(7)
C38 C34 C35 116.3(7)
C34 C35 H35 119.9
C36 C35 C34 120.3(7)
C36 C35 H35 119.9
N5 C36 C35 123.8(8)
N5 C36 H36 118.1
C35 C36 H36 118.1
N5 C37 H37 118.0
N5 C37 C38 123.9(8)
C38 C37 H37 118.0
C34 C38 C37 119.1(8)
C34 C38 H38 120.5
C37 C38 H38 120.5
N4 C39 H39 118.8
N4 C39 C40 122.5(6)
C40 C39 H39 118.8
C39 C40 H40 120.6
C39 C40 C41 118.7(6)
C41 C40 H40 120.6
C40 C41 C44 120.3(6)
C42 C41 C40 118.5(5)
C42 C41 C44 121.2(6)
C41 C42 H42 120.0
C41 C42 C43 120.1(6)
C43 C42 H42 120.0
N4 C43 C27 115.5(5)
N4 C43 C42 120.8(6)
C42 C43 C27 123.7(5)
C45 C44 C41 120.9(6)
C45 C44 C49 119.1(6)
C49 C44 C41 120.0(6)
C44 C45 H45 119.9
C44 C45 C46 120.3(6)
C46 C45 H45 119.9
C45 C46 H46 119.3
C47 C46 C45 121.3(7)
C47 C46 H46 119.3
C46 C47 C48 118.1(6)
C46 C47 C50 121.8(6)
C48 C47 C50 120.0(6)
C47 C48 H48 119.5
C47 C48 C49 121.1(6)
C49 C48 H48 119.5
C44 C49 C48 120.1(6)
C44 C49 H49 119.9
C48 C49 H49 119.9
C51 C50 C47 122.4(7)
C54 C50 C47 121.9(7)
C54 C50 C51 115.7(7)
C50 C51 H51 119.9
C50 C51 C52 120.3(9)
C52 C51 H51 119.9
N6 C52 C51 123.3(9)
N6 C52 H52 118.4
C51 C52 H52 118.4
N6 C53 H53 118.2
N6 C53 C54 123.5(8)
C54 C53 H53 118.2
C50 C54 C53 121.0(8)
C50 C54 H54 119.5
C53 C54 H54 119.5
F1 P1 F3 90.9(3)
F1 P1 F4 178.6(4)
F1 P1 F6 88.9(3)
F2 P1 F1 89.8(3)
F2 P1 F3 90.5(4)
F2 P1 F4 89.3(4)
F2 P1 F5 179.9(5)
F2 P1 F6 92.7(4)
F3 P1 F6 176.8(4)
F4 P1 F3 88.0(3)
F4 P1 F6 92.2(3)
F5 P1 F1 90.2(4)
F5 P1 F3 89.4(3)
F5 P1 F4 90.7(4)
F5 P1 F6 87.4(4)

loop_
_geom_bond_atom_site_label_1
_geom_bond_atom_site_label_2
_geom_bond_distance
Ir1 N1 2.048(6)
Ir1 N2 2.070(6)
Ir1 N3 2.148(5)
Ir1 N4 2.138(5)
Ir1 C1 2.039(6)
Ir1 C22 1.996(9)
N1 C7 1.364(8)
N1 C11 1.344(9)
N2 C12 1.325(10)
N2 C16 1.370(10)
N3 C23 1.318(8)
N3 C27 1.371(7)
N4 C39 1.338(9)
N4 C43 1.357(8)
N5 C36 1.326(11)
N5 C37 1.334(12)
N6 C52 1.345(13)
N6 C53 1.309(11)
C1 C2 1.381(10)
C1 C6 1.412(10)
C2 H2 0.9300
C2 C3 1.399(10)
C3 H3 0.9300
C3 C4 1.368(13)
C4 H4 0.9300
C4 C5 1.381(13)
C5 H5 0.9300
C5 C6 1.394(9)
C6 C7 1.462(11)
C7 C8 1.406(11)
C8 H8 0.9300
C8 C9 1.382(12)
C9 H9 0.9300
C9 C10 1.369(12)
C10 H10 0.9300
C10 C11 1.385(11)
C11 H11 0.9300
C12 H12 0.9300
C12 C13 1.375(11)
C13 H13 0.9300
C13 C14 1.373(15)
C14 H14 0.9300
C14 C15 1.346(16)
C15 H15 0.9300
C15 C16 1.422(12)
C16 C17 1.494(13)
C17 C18 1.363(12)
C17 C22 1.425(11)
C18 H18 0.9300
C18 C19 1.372(18)
C19 H19 0.9300
C19 C20 1.368(17)
C20 H20 0.9300
C20 C21 1.383(12)
C21 H21 0.9300
C21 C22 1.409(13)
C23 H23 0.9300
C23 C24 1.384(9)
C24 H24 0.9300
C24 C25 1.403(8)
C25 C26 1.401(9)
C25 C28 1.476(9)
C26 H26 0.9300
C26 C27 1.380(8)
C27 C43 1.466(9)
C28 C29 1.395(10)
C28 C33 1.392(9)
C29 H29 0.9300
C29 C30 1.391(9)
C30 H30 0.9300
C30 C31 1.399(10)
C31 C32 1.387(11)
C31 C34 1.478(9)
C32 H32 0.9300
C32 C33 1.386(9)
C33 H33 0.9300
C34 C35 1.401(10)
C34 C38 1.386(11)
C35 H35 0.9300
C35 C36 1.380(11)
C36 H36 0.9300
C37 H37 0.9300
C37 C38 1.407(12)
C38 H38 0.9300
C39 H39 0.9300
C39 C40 1.391(9)
C40 H40 0.9300
C40 C41 1.392(10)
C41 C42 1.389(9)
C41 C44 1.487(8)
C42 H42 0.9300
C42 C43 1.391(8)
C44 C45 1.392(9)
C44 C49 1.393(9)
C45 H45 0.9300
C45 C46 1.392(9)
C46 H46 0.9300
C46 C47 1.388(10)
C47 C48 1.396(9)
C47 C50 1.470(9)
C48 H48 0.9300
C48 C49 1.396(8)
C49 H49 0.9300
C50 C51 1.380(11)
C50 C54 1.366(11)
C51 H51 0.9300
C51 C52 1.390(12)
C52 H52 0.9300
C53 H53 0.9300
C53 C54 1.398(9)
C54 H54 0.9300
P1 F1 1.586(5)
P1 F2 1.578(7)
P1 F3 1.592(5)
P1 F4 1.592(5)
P1 F5 1.582(7)
P1 F6 1.592(6)

loop_
_smtbx_masks_void_nr
_smtbx_masks_void_average_x
_smtbx_masks_void_average_y
_smtbx_masks_void_average_z
_smtbx_masks_void_volume
_smtbx_masks_void_count_electrons
1 -0.204 0.250 -0.829 493.9 102.9
2 0.204 0.750 -0.276 493.9 104.1
